data_4065906
loop_
_publ_author_name
'Torker, Sebastian'
'M\"uller, Andre'
'Sigrist, Raphael'
'Chen, Peter'

_publ_section_title
;
 Tuning the Steric Properties of a Metathesis Catalyst for
 Copolymerization of Norbornene and Cyclooctene toward Complete
 Alternation
;
_journal_issue 12
_journal_name_full Organometallics
_journal_page_first 2735
_journal_paper_doi 10.1021/om100185g
_journal_volume 29
_journal_year 2010
_chemical_compound_source 'LOC ETH Zurich'
_chemical_formula_moiety 'C38 H56 O3 P2 Ru '
_chemical_formula_sum 'C38 H56 O3 P2 Ru'
_chemical_formula_weight 723.881
_chemical_name_systematic
;
 ?
;
_space_group_IT_number 14
_symmetry_cell_setting monoclinic
_symmetry_space_group_name_Hall '-P 2ybc'
_symmetry_space_group_name_H-M 'P 1 21/c 1'
_atom_sites_solution_primary direct
_atom_sites_solution_secondary difmap
_audit_creation_method maXus
_cell_angle_alpha 90.00
_cell_angle_beta 101.0907(8)
_cell_angle_gamma 90.00
_cell_formula_units_Z 4
_cell_length_a 18.9553(3)
_cell_length_b 9.6848(2)
_cell_length_c 21.1832(5)
_cell_measurement_reflns_used 78345
_cell_measurement_temperature 173
_cell_measurement_theta_max 27.485
_cell_measurement_theta_min 2.425
_cell_volume 3816.15(13)
_computing_cell_refinement 'HKL Scalepack (Otwinowski & Minor 1997)'
_computing_data_collection KappaCCD
_computing_data_reduction 'Denzo and Scalepak (Otwinowski & Minor, 1997)'
_computing_structure_refinement 'SHELXL-97 (Sheldrick, 1997)'
_computing_structure_solution 'SIR97(Altomare et al., J. Appl. Cryst.,1999)'
_diffrn_measured_fraction_theta_full 0.981
_diffrn_measured_fraction_theta_max 0.981
_diffrn_measurement_device KappaCCD
_diffrn_measurement_method CCD
_diffrn_orient_matrix_type X=UH
_diffrn_orient_matrix_UB_11 0.00712
_diffrn_orient_matrix_UB_12 -0.04820
_diffrn_orient_matrix_UB_13 -0.02272
_diffrn_orient_matrix_UB_21 0.09093
_diffrn_orient_matrix_UB_22 -0.00921
_diffrn_orient_matrix_UB_23 0.04805
_diffrn_orient_matrix_UB_31 -0.02025
_diffrn_orient_matrix_UB_32 -0.02878
_diffrn_orient_matrix_UB_33 0.03280
_diffrn_radiation_source 'fine-focus sealed tube'
_diffrn_radiation_type ' MoK\a'
_diffrn_radiation_wavelength_id all
_diffrn_reflns_av_R_equivalents 0.097
_diffrn_reflns_limit_h_max 24
_diffrn_reflns_limit_h_min -23
_diffrn_reflns_limit_k_max 9
_diffrn_reflns_limit_k_min -12
_diffrn_reflns_limit_l_max 26
_diffrn_reflns_limit_l_min -27
_diffrn_reflns_number 35108
_diffrn_reflns_theta_full 27.49
_diffrn_reflns_theta_max 27.49
_diffrn_reflns_theta_min 4.38
_exptl_absorpt_coefficient_mu 0.527
_exptl_absorpt_correction_type none
_exptl_crystal_colour 'red brown'
_exptl_crystal_density_diffrn 1.260
_exptl_crystal_density_method 'not measured'
_exptl_crystal_description Cube
_exptl_crystal_F_000 1528.0
_exptl_crystal_size_max .3
_exptl_crystal_size_mid .105
_exptl_crystal_size_min .03
_refine_diff_density_max 1.528
_refine_diff_density_min -0.898
_refine_diff_density_rms 0.101
_refine_ls_extinction_method none
_refine_ls_goodness_of_fit_ref 1.232
_refine_ls_hydrogen_treatment constr
_refine_ls_matrix_type full
_refine_ls_number_parameters 397
_refine_ls_number_reflns 8608
_refine_ls_number_restraints 0
_refine_ls_restrained_S_all 1.232
_refine_ls_R_factor_all 0.0781
_refine_ls_R_factor_gt 0.0615
_refine_ls_shift/su_max 0.002
_refine_ls_shift/su_mean 0.000
_refine_ls_structure_factor_coef Fsqd
_refine_ls_weighting_details 'calc w=1/[\s^2^(Fo^2^)+ (0.1000P)^2^+0.0000P] where P=(Fo^2^+2Fc^2^)/3'
_refine_ls_weighting_scheme calc
_refine_ls_wR_factor_gt 0.1701
_refine_ls_wR_factor_ref 0.1824
_reflns_number_gt 7056
_reflns_number_total 8608
_reflns_threshold_expression >2sigma(I)
_cod_data_source_file om100185g_si_002.cif
_cod_data_source_block Complex_14
_cod_depositor_comments
;
The following automatic conversions were performed:

'_symmetry_cell_setting' value 'Monoclinic' changed to 'monoclinic'
according to /home/saulius/struct/CIF-dictionaries/cif_core.dic
dictionary named 'cif_core.dic' version 2.4.1 from 2010-06-29.

Automatic conversion script
Id: cif_fix_values 1715 2011-07-08 13:25:40Z adriana 
;
_cod_original_sg_symbol_H-M 'P 21/c        '
_cod_original_formula_sum 'C38 H56 O3 P2 Ru '
_cod_database_code 4065906

loop_
_symmetry_equiv_pos_as_xyz
+X,+Y,+Z
-X,-Y,-Z
'-X,+Y+ 1/2,-Z+ 1/2'
'+X,-Y+ 1/2,+Z+ 1/2'

loop_
_atom_site_label
_atom_site_type_symbol
_atom_site_fract_x
_atom_site_fract_y
_atom_site_fract_z
_atom_site_U_iso_or_equiv
_atom_site_adp_type
_atom_site_occupancy
_atom_site_symmetry_multiplicity
_atom_site_calc_flag
_atom_site_refinement_flags
Ru1 Ru 0.712892(15) 0.22882(3) 0.861846(14) 0.02690(13) Uani 1 1 d .
P9 P 0.61126(5) 0.36531(10) 0.87149(4) 0.0266(2) Uani 1 1 d .
P10 P 0.80247(6) 0.08332(12) 0.83017(6) 0.0368(3) Uani 1 1 d .
O2 O 0.64601(14) 0.0683(3) 0.87667(13) 0.0329(6) Uani 1 1 d .
O17 O 0.77273(15) 0.3839(3) 0.82866(13) 0.0334(6) Uani 1 1 d .
O41 O 0.7903(2) 0.1379(5) 1.0726(2) 0.0752(13) Uani 1 1 d .
C3 C 0.5823(2) 0.0951(4) 0.89044(17) 0.0301(8) Uani 1 1 d .
C4 C 0.5411(2) -0.0160(4) 0.90559(19) 0.0367(9) Uani 1 1 d .
C5 C 0.4743(2) 0.0031(5) 0.9209(2) 0.0423(10) Uani 1 1 d .
C6 C 0.4461(2) 0.1350(5) 0.9217(2) 0.0424(10) Uani 1 1 d .
C7 C 0.4851(2) 0.2464(5) 0.9061(2) 0.0361(9) Uani 1 1 d .
C8 C 0.5531(2) 0.2293(4) 0.89112(18) 0.0305(8) Uani 1 1 d .
C11 C 0.8604(2) 0.2171(5) 0.8087(2) 0.0380(9) Uani 1 1 d .
C12 C 0.9276(2) 0.1945(6) 0.7919(2) 0.0461(11) Uani 1 1 d .
C13 C 0.9696(3) 0.3043(6) 0.7784(3) 0.0513(12) Uani 1 1 d .
C14 C 0.9442(3) 0.4377(6) 0.7825(2) 0.0522(12) Uani 1 1 d .
C15 C 0.8784(2) 0.4616(5) 0.7981(2) 0.0426(10) Uani 1 1 d .
C16 C 0.8346(2) 0.3519(5) 0.81184(18) 0.0347(9) Uani 1 1 d .
C18 C 0.6158(2) 0.5065(4) 0.93445(19) 0.0337(8) Uani 1 1 d .
C19 C 0.6275(3) 0.4383(5) 1.00090(19) 0.0413(10) Uani 1 1 d .
C20 C 0.6797(2) 0.6000(5) 0.9305(2) 0.0446(10) Uani 1 1 d .
C21 C 0.5480(2) 0.5940(5) 0.9262(2) 0.0411(9) Uani 1 1 d .
C22 C 0.5668(2) 0.4302(4) 0.78985(18) 0.0342(8) Uani 1 1 d .
C23 C 0.4848(2) 0.4456(5) 0.7797(2) 0.0393(9) Uani 1 1 d .
C24 C 0.6013(3) 0.5659(5) 0.7735(2) 0.0430(10) Uani 1 1 d .
C25 C 0.5840(3) 0.3184(5) 0.7435(2) 0.0424(10) Uani 1 1 d .
C26 C 0.8589(3) -0.0369(5) 0.8916(3) 0.0520(12) Uani 1 1 d .
C27 C 0.8085(3) -0.1059(7) 0.9292(3) 0.0680(16) Uani 1 1 d .
C28 C 0.9130(3) 0.0522(6) 0.9365(2) 0.0529(12) Uani 1 1 d .
C29 C 0.9021(3) -0.1456(6) 0.8617(4) 0.0708(17) Uani 1 1 d .
C30 C 0.7652(2) -0.0130(6) 0.7533(3) 0.0531(13) Uani 1 1 d .
C31 C 0.7141(3) 0.0885(7) 0.7126(3) 0.0694(17) Uani 1 1 d .
C32 C 0.8209(3) -0.0610(7) 0.7136(3) 0.0698(18) Uani 1 1 d .
C33 C 0.7209(3) -0.1360(6) 0.7684(4) 0.0719(18) Uani 1 1 d .
C34 C 0.7489(3) 0.2347(5) 0.9491(2) 0.0509(13) Uani 1 1 d .
C35 C 0.8080(3) 0.2936(6) 0.9922(3) 0.0529(12) Uani 1 1 d .
C36 C 0.8286(3) 0.2473(6) 1.0554(3) 0.0562(14) Uani 1 1 d .
C37 C 0.8914(3) 0.2972(9) 1.0955(3) 0.0746(19) Uani 1 1 d .
C38 C 0.9264(4) 0.4094(10) 1.0746(3) 0.094(3) Uani 1 1 d .
C39 C 0.9061(4) 0.4619(8) 1.0136(3) 0.0775(19) Uani 1 1 d .
C40 C 0.8478(3) 0.4040(7) 0.9724(3) 0.0581(13) Uani 1 1 d .
C42 C 0.8128(4) 0.0613(9) 1.1315(3) 0.0756(19) Uani 1 1 d .
C43 C 0.7487(4) -0.0114(10) 1.1435(4) 0.097(3) Uani 1 1 d .
C44 C 0.8727(5) -0.0421(10) 1.1225(4) 0.102(3) Uani 1 1 d .
H4 H 0.5595 -0.1084 0.9059 0.044 Uiso 1 1 d R
H5 H 0.4472 -0.0751 0.9306 0.051 Uiso 1 1 d R
H6 H 0.3999 0.1487 0.9330 0.051 Uiso 1 1 d R
H7 H 0.4656 0.3379 0.9056 0.043 Uiso 1 1 d R
H12 H 0.9454 0.1021 0.7901 0.055 Uiso 1 1 d R
H13 H 1.0151 0.2868 0.7664 0.062 Uiso 1 1 d R
H14 H 0.9733 0.5144 0.7742 0.063 Uiso 1 1 d R
H15 H 0.8611 0.5545 0.7998 0.051 Uiso 1 1 d R
H19A H 0.6298 0.5080 1.0334 0.050 Uiso 1 1 d R
H19B H 0.6719 0.3875 1.0078 0.050 Uiso 1 1 d R
H19C H 0.5885 0.3765 1.0031 0.050 Uiso 1 1 d R
H20A H 0.6830 0.6722 0.9619 0.053 Uiso 1 1 d R
H20B H 0.6733 0.6399 0.8883 0.053 Uiso 1 1 d R
H20C H 0.7230 0.5462 0.9385 0.053 Uiso 1 1 d R
H21A H 0.5534 0.6630 0.9593 0.049 Uiso 1 1 d R
H21B H 0.5077 0.5359 0.9293 0.049 Uiso 1 1 d R
H21C H 0.5399 0.6381 0.8848 0.049 Uiso 1 1 d R
H23A H 0.4664 0.4791 0.7371 0.047 Uiso 1 1 d R
H23B H 0.4731 0.5098 0.8107 0.047 Uiso 1 1 d R
H23C H 0.4638 0.3575 0.7854 0.047 Uiso 1 1 d R
H24A H 0.5778 0.5968 0.7316 0.052 Uiso 1 1 d R
H24B H 0.6514 0.5507 0.7736 0.052 Uiso 1 1 d R
H24C H 0.5963 0.6347 0.8049 0.052 Uiso 1 1 d R
H25A H 0.5631 0.3439 0.7002 0.051 Uiso 1 1 d R
H25B H 0.5643 0.2318 0.7538 0.051 Uiso 1 1 d R
H25C H 0.6352 0.3098 0.7476 0.051 Uiso 1 1 d R
H27A H 0.8354 -0.1675 0.9604 0.082 Uiso 1 1 d R
H27B H 0.7723 -0.1568 0.9007 0.082 Uiso 1 1 d R
H27C H 0.7861 -0.0362 0.9509 0.082 Uiso 1 1 d R
H28A H 0.9426 -0.0051 0.9680 0.063 Uiso 1 1 d R
H28B H 0.8875 0.1174 0.9578 0.063 Uiso 1 1 d R
H28C H 0.9428 0.1008 0.9121 0.063 Uiso 1 1 d R
H29A H 0.9289 -0.2020 0.8952 0.085 Uiso 1 1 d R
H29B H 0.9347 -0.0991 0.8394 0.085 Uiso 1 1 d R
H29C H 0.8701 -0.2026 0.8321 0.085 Uiso 1 1 d R
H31A H 0.6929 0.0460 0.6725 0.083 Uiso 1 1 d R
H31B H 0.7407 0.1689 0.7045 0.083 Uiso 1 1 d R
H31C H 0.6769 0.1150 0.7352 0.083 Uiso 1 1 d R
H32A H 0.7972 -0.1089 0.6758 0.084 Uiso 1 1 d R
H32B H 0.8552 -0.1213 0.7391 0.084 Uiso 1 1 d R
H32C H 0.8453 0.0186 0.7012 0.084 Uiso 1 1 d R
H33A H 0.7018 -0.1857 0.7297 0.086 Uiso 1 1 d R
H33B H 0.6822 -0.1028 0.7875 0.086 Uiso 1 1 d R
H33C H 0.7509 -0.1964 0.7981 0.086 Uiso 1 1 d R
H37 H 0.9090 0.2530 1.1360 0.090 Uiso 1 1 d R
H38 H 0.9659 0.4515 1.1033 0.113 Uiso 1 1 d R
H39 H 0.9324 0.5372 0.9997 0.093 Uiso 1 1 d R
H40 H 0.8337 0.4408 0.9297 0.070 Uiso 1 1 d R
H42 H 0.8298 0.1205 1.1676 0.091 Uiso 1 1 d R
H43A H 0.7601 -0.0639 1.1826 0.116 Uiso 1 1 d R
H43B H 0.7325 -0.0726 1.1081 0.116 Uiso 1 1 d R
H43C H 0.7115 0.0539 1.1468 0.116 Uiso 1 1 d R
H44A H 0.8884 -0.0925 1.1617 0.123 Uiso 1 1 d R
H44B H 0.9127 0.0068 1.1115 0.123 Uiso 1 1 d R
H44C H 0.8536 -0.1052 1.0886 0.123 Uiso 1 1 d R

loop_
_atom_site_aniso_label
_atom_site_aniso_U_11
_atom_site_aniso_U_22
_atom_site_aniso_U_33
_atom_site_aniso_U_23
_atom_site_aniso_U_13
_atom_site_aniso_U_12
Ru1 0.02469(18) 0.02738(19) 0.02823(18) -0.00136(11) 0.00407(12) -0.00138(11)
P9 0.0259(4) 0.0246(5) 0.0286(5) 0.0004(3) 0.0039(4) -0.0013(3)
P10 0.0285(5) 0.0314(6) 0.0518(6) -0.0065(4) 0.0106(4) -0.0007(4)
O2 0.0297(13) 0.0280(14) 0.0401(15) -0.0001(11) 0.0046(11) -0.0016(11)
O17 0.0332(14) 0.0308(15) 0.0372(14) 0.0005(11) 0.0094(11) -0.0007(11)
O41 0.067(3) 0.097(4) 0.054(2) 0.015(2) -0.0076(19) -0.003(2)
C3 0.0302(18) 0.034(2) 0.0250(17) 0.0004(14) 0.0022(14) -0.0040(15)
C4 0.045(2) 0.028(2) 0.035(2) 0.0017(15) 0.0028(17) -0.0083(17)
C5 0.046(2) 0.042(3) 0.038(2) 0.0012(18) 0.0086(18) -0.0175(19)
C6 0.036(2) 0.050(3) 0.045(2) -0.0058(19) 0.0168(18) -0.0124(19)
C7 0.033(2) 0.035(2) 0.040(2) -0.0035(16) 0.0083(17) -0.0014(16)
C8 0.0301(19) 0.034(2) 0.0269(18) 0.0027(14) 0.0033(15) -0.0023(15)
C11 0.033(2) 0.045(3) 0.038(2) -0.0059(17) 0.0103(17) -0.0037(17)
C12 0.037(2) 0.054(3) 0.049(3) -0.008(2) 0.013(2) 0.000(2)
C13 0.039(2) 0.068(4) 0.051(3) -0.003(2) 0.018(2) -0.009(2)
C14 0.042(2) 0.067(4) 0.050(3) 0.007(2) 0.013(2) -0.015(2)
C15 0.046(2) 0.041(3) 0.042(2) 0.0012(18) 0.0122(18) -0.0117(19)
C16 0.0314(19) 0.047(3) 0.0256(18) -0.0046(16) 0.0049(15) -0.0078(17)
C18 0.0352(19) 0.030(2) 0.037(2) -0.0093(15) 0.0091(16) -0.0034(16)
C19 0.048(2) 0.044(3) 0.032(2) -0.0080(17) 0.0084(17) 0.0031(19)
C20 0.046(2) 0.041(2) 0.047(2) -0.0123(19) 0.0086(19) -0.013(2)
C21 0.046(2) 0.031(2) 0.048(2) -0.0062(18) 0.0145(19) 0.0042(18)
C22 0.040(2) 0.030(2) 0.0303(18) 0.0029(15) 0.0023(16) 0.0027(16)
C23 0.035(2) 0.036(2) 0.042(2) 0.0039(17) -0.0040(17) 0.0072(17)
C24 0.054(3) 0.038(2) 0.037(2) 0.0083(17) 0.0097(19) -0.002(2)
C25 0.055(3) 0.037(2) 0.033(2) -0.0008(17) 0.0053(18) 0.003(2)
C26 0.042(2) 0.041(3) 0.073(3) 0.005(2) 0.012(2) 0.009(2)
C27 0.060(3) 0.050(3) 0.095(5) 0.022(3) 0.016(3) 0.002(3)
C28 0.046(3) 0.056(3) 0.054(3) 0.004(2) 0.004(2) 0.013(2)
C29 0.053(3) 0.047(3) 0.110(5) -0.004(3) 0.009(3) 0.015(3)
C30 0.033(2) 0.054(3) 0.073(3) -0.029(3) 0.010(2) -0.001(2)
C31 0.053(3) 0.077(4) 0.071(4) -0.032(3) -0.007(3) 0.008(3)
C32 0.052(3) 0.079(4) 0.079(4) -0.040(3) 0.014(3) 0.001(3)
C33 0.051(3) 0.049(3) 0.115(5) -0.036(3) 0.012(3) -0.010(2)
C34 0.056(3) 0.044(3) 0.044(3) -0.0081(19) -0.010(2) 0.019(2)
C35 0.046(3) 0.062(3) 0.049(3) -0.011(2) 0.006(2) 0.002(2)
C36 0.056(3) 0.069(4) 0.039(3) -0.002(2) 0.000(2) -0.020(3)
C37 0.062(4) 0.108(6) 0.047(3) -0.011(3) -0.007(3) 0.001(4)
C38 0.097(5) 0.126(6) 0.045(3) -0.002(3) -0.019(3) -0.070(5)
C39 0.067(4) 0.092(5) 0.073(4) -0.019(4) 0.013(3) -0.022(4)
C40 0.048(3) 0.071(4) 0.052(3) -0.001(3) 0.002(2) -0.004(3)
C42 0.078(4) 0.100(5) 0.042(3) 0.008(3) -0.006(3) -0.001(4)
C43 0.095(5) 0.113(7) 0.081(5) 0.039(4) 0.013(4) 0.001(5)
C44 0.108(6) 0.104(7) 0.082(5) 0.007(4) -0.014(4) 0.024(5)

loop_
_atom_type_symbol
_atom_type_description
_atom_type_scat_dispersion_real
_atom_type_scat_dispersion_imag
_atom_type_scat_source
C C 0.0033 0.0016 'International Tables Vol C Tables 4.2.6.8 and 6.1.1.4'
H H 0.0000 0.0000 'International Tables Vol C Tables 4.2.6.8 and 6.1.1.4'
O O 0.0106 0.0060 'International Tables Vol C Tables 4.2.6.8 and 6.1.1.4'
P P 0.1023 0.0942 'International Tables Vol C Tables 4.2.6.8 and 6.1.1.4'
Ru Ru -1.2594 0.8363 'International Tables Vol C Tables 4.2.6.8 and 6.1.1.4'

loop_
_diffrn_radiation_wavelength
0.71073

loop_
_geom_angle_atom_site_label_1
_geom_angle_atom_site_label_2
_geom_angle_atom_site_label_3
_geom_angle
C34 Ru1 O2 89.5(2)
C34 Ru1 O17 101.3(2)
O2 Ru1 O17 169.24(11)
C34 Ru1 P9 92.69(16)
O2 Ru1 P9 82.79(8)
O17 Ru1 P9 97.52(8)
C34 Ru1 P10 98.78(16)
O2 Ru1 P10 95.06(8)
O17 Ru1 P10 82.45(8)
P9 Ru1 P10 168.32(4)
C8 P9 C22 105.60(18)
C8 P9 C18 107.95(19)
C22 P9 C18 110.89(19)
C8 P9 Ru1 98.87(14)
C22 P9 Ru1 109.50(14)
C18 P9 Ru1 122.18(13)
C11 P10 C30 106.3(2)
C11 P10 C26 108.6(2)
C30 P10 C26 110.7(3)
C11 P10 Ru1 98.38(15)
C30 P10 Ru1 111.28(15)
C26 P10 Ru1 120.02(17)
C3 O2 Ru1 119.9(2)
C16 O17 Ru1 119.3(3)
C36 O41 C42 123.0(5)
O2 C3 C4 118.2(4)
O2 C3 C8 124.0(4)
C4 C3 C8 117.8(4)
C5 C4 C3 121.9(4)
C4 C5 C6 120.0(4)
C7 C6 C5 119.4(4)
C6 C7 C8 121.5(4)
C7 C8 C3 119.4(4)
C7 C8 P9 126.4(3)
C3 C8 P9 114.1(3)
C16 C11 C12 119.9(4)
C16 C11 P10 114.9(3)
C12 C11 P10 125.1(4)
C13 C12 C11 121.1(5)
C14 C13 C12 118.7(5)
C15 C14 C13 120.9(5)
C14 C15 C16 121.4(5)
O17 C16 C11 124.4(4)
O17 C16 C15 117.7(4)
C11 C16 C15 117.9(4)
C21 C18 C20 108.9(4)
C21 C18 C19 108.4(4)
C20 C18 C19 109.2(3)
C21 C18 P9 113.4(3)
C20 C18 P9 108.5(3)
C19 C18 P9 108.3(3)
C23 C22 C24 110.4(3)
C23 C22 C25 108.2(3)
C24 C22 C25 107.9(4)
C23 C22 P9 115.0(3)
C24 C22 P9 111.1(3)
C25 C22 P9 103.8(3)
C27 C26 C28 109.8(5)
C27 C26 C29 110.7(5)
C28 C26 C29 107.2(4)
C27 C26 P10 107.5(3)
C28 C26 P10 107.5(4)
C29 C26 P10 114.1(4)
C31 C30 C33 107.9(5)
C31 C30 C32 108.2(5)
C33 C30 C32 109.9(5)
C31 C30 P10 105.1(4)
C33 C30 P10 109.6(4)
C32 C30 P10 115.9(3)
C35 C34 Ru1 138.6(5)
C36 C35 C40 117.4(5)
C36 C35 C34 121.9(6)
C40 C35 C34 120.7(5)
O41 C36 C35 116.0(5)
O41 C36 C37 122.2(6)
C35 C36 C37 121.1(6)
C38 C37 C36 118.5(6)
C39 C38 C37 121.7(5)
C38 C39 C40 119.1(7)
C39 C40 C35 121.5(6)
O41 C42 C43 106.3(5)
O41 C42 C44 109.0(6)
C43 C42 C44 111.2(8)
C5 C4 H4 118.2
C3 C4 H4 120.0
C4 C5 H5 119.9
C6 C5 H5 120.1
C7 C6 H6 120.5
C5 C6 H6 120.1
C6 C7 H7 119.9
C8 C7 H7 118.6
C13 C12 H12 118.9
C11 C12 H12 120.0
C14 C13 H13 121.3
C12 C13 H13 119.9
C15 C14 H14 119.6
C13 C14 H14 119.5
C14 C15 H15 119.9
C16 C15 H15 118.7
C18 C19 H19A 109.6
C18 C19 H19B 109.3
H19A C19 H19B 109.5
C18 C19 H19C 109.6
H19A C19 H19C 109.5
H19B C19 H19C 109.5
C18 C20 H20A 109.9
C18 C20 H20B 109.3
H20A C20 H20B 109.5
C18 C20 H20C 109.2
H20A C20 H20C 109.5
H20B C20 H20C 109.5
C18 C21 H21A 109.6
C18 C21 H21B 109.3
H21A C21 H21B 109.5
C18 C21 H21C 109.6
H21A C21 H21C 109.5
H21B C21 H21C 109.5
C22 C23 H23A 109.8
C22 C23 H23B 109.2
H23A C23 H23B 109.5
C22 C23 H23C 109.3
H23A C23 H23C 109.5
H23B C23 H23C 109.5
C22 C24 H24A 109.5
C22 C24 H24B 109.4
H24A C24 H24B 109.5
C22 C24 H24C 109.5
H24A C24 H24C 109.5
H24B C24 H24C 109.5
C22 C25 H25A 109.3
C22 C25 H25B 109.4
H25A C25 H25B 109.5
C22 C25 H25C 109.8
H25A C25 H25C 109.5
H25B C25 H25C 109.5
C26 C27 H27A 109.4
C26 C27 H27B 110.1
H27A C27 H27B 109.5
C26 C27 H27C 108.9
H27A C27 H27C 109.5
H27B C27 H27C 109.5
C26 C28 H28A 109.8
C26 C28 H28B 109.0
H28A C28 H28B 109.5
C26 C28 H28C 109.6
H28A C28 H28C 109.5
H28B C28 H28C 109.5
C26 C29 H29A 109.4
C26 C29 H29B 109.0
H29A C29 H29B 109.5
C26 C29 H29C 110.0
H29A C29 H29C 109.5
H29B C29 H29C 109.5
C30 C31 H31A 109.6
C30 C31 H31B 109.0
H31A C31 H31B 109.5
C30 C31 H31C 109.7
H31A C31 H31C 109.5
H31B C31 H31C 109.5
C30 C32 H32A 109.9
C30 C32 H32B 109.6
H32A C32 H32B 109.5
C30 C32 H32C 108.8
H32A C32 H32C 109.5
H32B C32 H32C 109.5
C30 C33 H33A 110.2
C30 C33 H33B 108.8
H33A C33 H33B 109.5
C30 C33 H33C 109.4
H33A C33 H33C 109.5
H33B C33 H33C 109.5
C38 C37 H37 121.9
C36 C37 H37 119.6
C39 C38 H38 118.7
C37 C38 H38 119.6
C38 C39 H39 120.1
C40 C39 H39 120.8
C39 C40 H40 119.0
C35 C40 H40 119.5
O41 C42 H42 112.3
C43 C42 H42 108.2
C44 C42 H42 109.9
C42 C43 H43A 110.3
C42 C43 H43B 108.2
H43A C43 H43B 109.5
C42 C43 H43C 109.9
H43A C43 H43C 109.5
H43B C43 H43C 109.5
C42 C44 H44A 109.5
C42 C44 H44B 110.0
H44A C44 H44B 109.5
C42 C44 H44C 108.8
H44A C44 H44C 109.5
H44B C44 H44C 109.5

loop_
_geom_bond_atom_site_label_1
_geom_bond_atom_site_label_2
_geom_bond_distance
Ru1 C34 1.844(5)
Ru1 O2 2.068(3)
Ru1 O17 2.084(3)
Ru1 P9 2.3774(10)
Ru1 P10 2.3994(11)
P9 C8 1.817(4)
P9 C22 1.880(4)
P9 C18 1.900(4)
P10 C11 1.812(5)
P10 C30 1.891(5)
P10 C26 1.912(5)
O2 C3 1.322(5)
O17 C16 1.327(5)
O41 C36 1.373(7)
O41 C42 1.444(7)
C3 C4 1.402(6)
C3 C8 1.414(6)
C4 C5 1.379(7)
C5 C6 1.386(7)
C6 C7 1.383(6)
C7 C8 1.394(6)
C11 C16 1.400(7)
C11 C12 1.403(6)
C12 C13 1.391(8)
C13 C14 1.387(8)
C14 C15 1.372(7)
C15 C16 1.412(6)
C18 C21 1.521(6)
C18 C20 1.528(6)
C18 C19 1.532(6)
C22 C23 1.535(6)
C22 C24 1.536(6)
C22 C25 1.538(6)
C26 C27 1.511(8)
C26 C28 1.526(8)
C26 C29 1.543(8)
C30 C31 1.525(9)
C30 C33 1.525(9)
C30 C32 1.544(7)
C34 C35 1.421(7)
C35 C36 1.395(8)
C35 C40 1.417(9)
C36 C37 1.408(8)
C37 C38 1.388(11)
C38 C39 1.374(10)
C39 C40 1.389(8)
C42 C43 1.467(11)
C42 C44 1.554(12)
C4 H4 0.9599
C5 H5 0.9600
C6 H6 0.9600
C7 H7 0.9600
C12 H12 0.9600
C13 H13 0.9599
C14 H14 0.9600
C15 H15 0.9600
C19 H19A 0.9600
C19 H19B 0.9600
C19 H19C 0.9600
C20 H20A 0.9599
C20 H20B 0.9600
C20 H20C 0.9600
C21 H21A 0.9600
C21 H21B 0.9600
C21 H21C 0.9601
C23 H23A 0.9601
C23 H23B 0.9601
C23 H23C 0.9600
C24 H24A 0.9599
C24 H24B 0.9600
C24 H24C 0.9600
C25 H25A 0.9600
C25 H25B 0.9599
C25 H25C 0.9600
C27 H27A 0.9600
C27 H27B 0.9601
C27 H27C 0.9599
C28 H28A 0.9600
C28 H28B 0.9599
C28 H28C 0.9600
C29 H29A 0.9600
C29 H29B 0.9600
C29 H29C 0.9599
C31 H31A 0.9600
C31 H31B 0.9600
C31 H31C 0.9602
C32 H32A 0.9600
C32 H32B 0.9599
C32 H32C 0.9601
C33 H33A 0.9599
C33 H33B 0.9599
C33 H33C 0.9601
C37 H37 0.9600
C38 H38 0.9601
C39 H39 0.9600
C40 H40 0.9600
C42 H42 0.9600
C43 H43A 0.9599
C43 H43B 0.9601
C43 H43C 0.9600
C44 H44A 0.9599
C44 H44B 0.9601
C44 H44C 0.9600

loop_
_geom_torsion_atom_site_label_1
_geom_torsion_atom_site_label_2
_geom_torsion_atom_site_label_3
_geom_torsion_atom_site_label_4
_geom_torsion
C34 Ru1 P9 C8 -84.8(2)
O2 Ru1 P9 C8 4.36(14)
O17 Ru1 P9 C8 173.51(14)
P10 Ru1 P9 C8 84.4(2)
C34 Ru1 P9 C22 165.1(2)
O2 Ru1 P9 C22 -105.75(16)
O17 Ru1 P9 C22 63.40(16)
P10 Ru1 P9 C22 -25.7(2)
C34 Ru1 P9 C18 33.1(2)
O2 Ru1 P9 C18 122.18(18)
O17 Ru1 P9 C18 -68.66(18)
P10 Ru1 P9 C18 -157.7(2)
C34 Ru1 P10 C11 -94.8(2)
O2 Ru1 P10 C11 174.96(16)
O17 Ru1 P10 C11 5.49(16)
P9 Ru1 P10 C11 96.1(2)
C34 Ru1 P10 C30 154.0(3)
O2 Ru1 P10 C30 63.7(2)
O17 Ru1 P10 C30 -105.7(2)
P9 Ru1 P10 C30 -15.1(3)
C34 Ru1 P10 C26 22.5(3)
O2 Ru1 P10 C26 -67.8(2)
O17 Ru1 P10 C26 122.8(2)
P9 Ru1 P10 C26 -146.6(2)
C34 Ru1 O2 C3 87.1(3)
O17 Ru1 O2 C3 -98.1(6)
P9 Ru1 O2 C3 -5.7(2)
P10 Ru1 O2 C3 -174.2(2)
C34 Ru1 O17 C16 90.3(3)
O2 Ru1 O17 C16 -84.5(6)
P9 Ru1 O17 C16 -175.4(2)
P10 Ru1 O17 C16 -7.2(3)
Ru1 O2 C3 C4 -174.6(3)
Ru1 O2 C3 C8 5.1(5)
O2 C3 C4 C5 179.6(4)
C8 C3 C4 C5 -0.1(6)
C3 C4 C5 C6 -0.2(6)
C4 C5 C6 C7 1.0(7)
C5 C6 C7 C8 -1.6(7)
C6 C7 C8 C3 1.3(6)
C6 C7 C8 P9 -178.6(3)
O2 C3 C8 C7 179.8(3)
C4 C3 C8 C7 -0.4(6)
O2 C3 C8 P9 -0.2(5)
C4 C3 C8 P9 179.5(3)
C22 P9 C8 C7 -70.5(4)
C18 P9 C8 C7 48.2(4)
Ru1 P9 C8 C7 176.3(3)
C22 P9 C8 C3 109.6(3)
C18 P9 C8 C3 -131.7(3)
Ru1 P9 C8 C3 -3.6(3)
C30 P10 C11 C16 110.6(3)
C26 P10 C11 C16 -130.2(3)
Ru1 P10 C11 C16 -4.5(3)
C30 P10 C11 C12 -71.5(4)
C26 P10 C11 C12 47.6(5)
Ru1 P10 C11 C12 173.3(4)
C16 C11 C12 C13 0.2(7)
P10 C11 C12 C13 -177.6(4)
C11 C12 C13 C14 0.7(8)
C12 C13 C14 C15 -1.4(8)
C13 C14 C15 C16 1.2(7)
Ru1 O17 C16 C11 6.5(5)
Ru1 O17 C16 C15 -171.4(3)
C12 C11 C16 O17 -178.3(4)
P10 C11 C16 O17 -0.3(5)
C12 C11 C16 C15 -0.4(6)
P10 C11 C16 C15 177.6(3)
C14 C15 C16 O17 177.8(4)
C14 C15 C16 C11 -0.2(6)
C8 P9 C18 C21 -74.8(3)
C22 P9 C18 C21 40.4(4)
Ru1 P9 C18 C21 171.9(3)
C8 P9 C18 C20 164.0(3)
C22 P9 C18 C20 -80.7(3)
Ru1 P9 C18 C20 50.7(3)
C8 P9 C18 C19 45.6(3)
C22 P9 C18 C19 160.8(3)
Ru1 P9 C18 C19 -67.7(3)
C8 P9 C22 C23 41.4(4)
C18 P9 C22 C23 -75.3(3)
Ru1 P9 C22 C23 147.0(3)
C8 P9 C22 C24 167.7(3)
C18 P9 C22 C24 51.0(4)
Ru1 P9 C22 C24 -86.7(3)
C8 P9 C22 C25 -76.6(3)
C18 P9 C22 C25 166.7(3)
Ru1 P9 C22 C25 29.0(3)
C11 P10 C26 C27 156.2(4)
C30 P10 C26 C27 -87.4(4)
Ru1 P10 C26 C27 44.3(5)
C11 P10 C26 C28 38.0(4)
C30 P10 C26 C28 154.4(4)
Ru1 P10 C26 C28 -73.8(4)
C11 P10 C26 C29 -80.6(4)
C30 P10 C26 C29 35.7(5)
Ru1 P10 C26 C29 167.5(3)
C11 P10 C30 C31 -69.3(4)
C26 P10 C30 C31 172.9(4)
Ru1 P10 C30 C31 36.7(4)
C11 P10 C30 C33 175.0(4)
C26 P10 C30 C33 57.2(4)
Ru1 P10 C30 C33 -79.0(4)
C11 P10 C30 C32 49.9(5)
C26 P10 C30 C32 -67.9(5)
Ru1 P10 C30 C32 156.0(4)
O2 Ru1 C34 C35 166.2(6)
O17 Ru1 C34 C35 -12.9(6)
P9 Ru1 C34 C35 -111.1(6)
P10 Ru1 C34 C35 71.1(6)
Ru1 C34 C35 C36 -163.3(5)
Ru1 C34 C35 C40 17.6(9)
C42 O41 C36 C35 168.1(6)
C42 O41 C36 C37 -2.8(10)
C40 C35 C36 O41 -178.3(5)
C34 C35 C36 O41 2.6(9)
C40 C35 C36 C37 -7.3(9)
C34 C35 C36 C37 173.6(6)
O41 C36 C37 C38 -179.3(7)
C35 C36 C37 C38 10.3(11)
C36 C37 C38 C39 -7.6(13)
C37 C38 C39 C40 2.0(13)
C38 C39 C40 C35 1.1(11)
C36 C35 C40 C39 1.5(9)
C34 C35 C40 C39 -179.3(6)
C36 O41 C42 C43 160.9(7)
C36 O41 C42 C44 -79.2(8)
